data_4313230
loop_
_publ_author_name
' Simon R. Bayly '
' Zhiquiang Xu '
' Brian O. Patrick '
' Steven J. Rettig '
' Maren Pink '
' Robert C. Thompson '
' Chris Orvig '

_publ_section_title
;
 dlf Complexes with Uniform Coordination Geometry: Structural and Magnetic
 Properties of an LnNi2 Core Supported by a Heptadentate Amine Phenol
 Ligand
;
_journal_name_full 'Inorganic Chemistry'
_journal_page_first 1576
_journal_page_last 1583
_journal_paper_doi 10.1021/ic0205278
_journal_volume 42
_journal_year 2003
_chemical_formula_sum 'C61 H94 Er N9 Ni2 O16'
_chemical_formula_weight 1494.13
_chemical_name_systematic
;
?
;
_space_group_IT_number 2
_symmetry_cell_setting triclinic
_symmetry_space_group_name_Hall '-P 1'
_symmetry_space_group_name_H-M 'P -1'
_atom_sites_solution_hydrogens geom
_atom_sites_solution_primary direct
_atom_sites_solution_secondary difmap
_audit_creation_method SHELXL-97
_cell_angle_alpha 75.027(5)
_cell_angle_beta 83.182(3)
_cell_angle_gamma 64.9240(10)
_cell_formula_units_Z 2
_cell_length_a 13.1044(12)
_cell_length_b 14.3002(15)
_cell_length_c 19.6105(10)
_cell_measurement_reflns_used 19141
_cell_measurement_temperature 173(2)
_cell_measurement_theta_max 27.9
_cell_measurement_theta_min 3.1
_cell_volume 3215.4(5)
_computing_structure_refinement 'SHELXL-97 (Sheldrick, 1997)'
_computing_structure_solution 'SHELXS-97 (Sheldrick, 1990)'
_diffrn_ambient_temperature 173(2)
_diffrn_detector_area_resol_mean 11.76
_diffrn_measured_fraction_theta_full 0.811
_diffrn_measured_fraction_theta_max 0.811
_diffrn_measurement_device_type 'Rigaku/ADSC CCD'
_diffrn_measurement_method 'area detector'
_diffrn_radiation_monochromator graphite
_diffrn_radiation_source 'fine-focus sealed tube'
_diffrn_radiation_type MoK\a
_diffrn_radiation_wavelength 0.71069
_diffrn_reflns_av_R_equivalents 0.0000
_diffrn_reflns_av_sigmaI/netI 0.0571
_diffrn_reflns_limit_h_max 16
_diffrn_reflns_limit_h_min -17
_diffrn_reflns_limit_k_max 17
_diffrn_reflns_limit_k_min -16
_diffrn_reflns_limit_l_max 24
_diffrn_reflns_limit_l_min -25
_diffrn_reflns_number 12507
_diffrn_reflns_theta_full 27.91
_diffrn_reflns_theta_max 27.91
_diffrn_reflns_theta_min 3.10
_exptl_absorpt_coefficient_mu 1.947
_exptl_absorpt_correction_T_max 1.0000
_exptl_absorpt_correction_T_min 0.8267
_exptl_absorpt_correction_type multi-scan
_exptl_crystal_colour purple
_exptl_crystal_density_diffrn 1.543
_exptl_crystal_density_method 'not measured'
_exptl_crystal_description chip
_exptl_crystal_F_000 1550
_exptl_crystal_size_max 0.30
_exptl_crystal_size_mid 0.30
_exptl_crystal_size_min 0.20
_refine_diff_density_max 2.031
_refine_diff_density_min -1.628
_refine_diff_density_rms 0.125
_refine_ls_extinction_method none
_refine_ls_goodness_of_fit_ref 1.091
_refine_ls_hydrogen_treatment mixed
_refine_ls_matrix_type full
_refine_ls_number_parameters 742
_refine_ls_number_reflns 12507
_refine_ls_number_restraints 7
_refine_ls_restrained_S_all 1.091
_refine_ls_R_factor_all 0.0488
_refine_ls_R_factor_gt 0.0416
_refine_ls_shift/su_max 0.002
_refine_ls_shift/su_mean 0.002
_refine_ls_structure_factor_coef Fsqd
_refine_ls_weighting_details 'calc w=1/[\s^2^(Fo^2^)+(0.0000P)^2^+16.0500P] where P=(Fo^2^+2Fc^2^)/3'
_refine_ls_weighting_scheme calc
_refine_ls_wR_factor_gt 0.1039
_refine_ls_wR_factor_ref 0.1100
_reflns_number_gt 11286
_reflns_number_total 12507
_reflns_threshold_expression >2sigma(I)
_cod_data_source_file ic0205278_5.cif
_cod_data_source_block co260
_cod_database_code 4313230

loop_
_symmetry_equiv_pos_as_xyz
'x, y, z'
'-x, -y, -z'

loop_
_atom_site_label
_atom_site_type_symbol
_atom_site_fract_x
_atom_site_fract_y
_atom_site_fract_z
_atom_site_U_iso_or_equiv
_atom_site_adp_type
_atom_site_occupancy
_atom_site_calc_flag
_atom_site_refinement_flags
_atom_site_disorder_assembly
_atom_site_disorder_group
Er1 Er 0.835371(15) 0.320965(14) 0.243865(9) 0.01360(6) Uani 1 d . A 1
Ni1 Ni 0.72089(4) 0.58514(4) 0.14439(3) 0.01517(11) Uani 1 d . A 1
Ni2 Ni 0.75197(5) 0.11516(4) 0.33385(3) 0.01727(12) Uani 1 d . A 1
O1 O 0.6729(2) 0.4721(2) 0.20485(16) 0.0176(6) Uani 1 d . A 1
O2 O 0.8740(2) 0.4757(2) 0.19235(15) 0.0151(6) Uani 1 d . A 1
O3 O 0.8785(3) 0.2863(2) 0.14031(15) 0.0192(6) Uani 1 d . A 1
O4 O 0.8988(2) 0.1379(2) 0.30159(15) 0.0170(6) Uani 1 d . A 1
O5 O 0.6915(2) 0.2605(2) 0.26565(16) 0.0174(6) Uani 1 d . A 1
O6 O 0.8326(3) 0.3441(2) 0.34822(15) 0.0206(6) Uani 1 d . A 1
O7 O 1.0382(3) 0.2602(3) 0.2518(2) 0.0244(7) Uani 1 d . A 1
H59 H 1.057(6) 0.250(5) 0.283(3) 0.03(2) Uiso 1 d . B 1
N1 N 0.7595(3) 0.7066(3) 0.0762(2) 0.0212(8) Uani 1 d . A 1
N2 N 0.5593(3) 0.6778(3) 0.1019(2) 0.0213(8) Uani 1 d . A 1
H2 H 0.5226 0.7315 0.1259 0.026 Uiso 1 calc R A 1
N3 N 0.6889(3) 0.6741(3) 0.2204(2) 0.0206(8) Uani 1 d . A 1
H3 H 0.6149 0.6899 0.2360 0.025 Uiso 1 calc R A 1
N4 N 0.7993(3) 0.5080(3) 0.05730(18) 0.0174(7) Uani 1 d . A 1
H4 H 0.8663 0.4553 0.0776 0.021 Uiso 1 calc R A 1
N5 N 0.8013(4) -0.0341(3) 0.4070(2) 0.0265(9) Uani 1 d . A 1
N6 N 0.7826(4) 0.0249(3) 0.2579(2) 0.0253(8) Uani 1 d . A 1
H56 H 0.7164 0.0517 0.2328 0.030 Uiso 1 calc R A 1
N7 N 0.5898(3) 0.1230(3) 0.3593(2) 0.0234(8) Uani 1 d . A 1
H57 H 0.5726 0.0883 0.3313 0.028 Uiso 1 calc R A 1
N8 N 0.7799(3) 0.1592(3) 0.42700(19) 0.0203(8) Uani 1 d . A 1
H58 H 0.8461 0.1682 0.4130 0.024 Uiso 1 calc R A 1
C1 C 0.6600(4) 0.7782(4) 0.0302(3) 0.0281(10) Uani 1 d . A 1
H1A H 0.6867 0.7985 -0.0184 0.034 Uiso 1 calc R A 1
H1B H 0.6187 0.8439 0.0476 0.034 Uiso 1 calc R A 1
C2 C 0.5798(4) 0.7266(4) 0.0288(3) 0.0278(10) Uani 1 d . A 1
H2A H 0.5078 0.7806 0.0067 0.033 Uiso 1 calc R A 1
H2B H 0.6135 0.6718 0.0008 0.033 Uiso 1 calc R A 1
C3 C 0.4925(4) 0.6140(4) 0.1111(2) 0.0223(9) Uani 1 d . A 1
H3A H 0.5333 0.5518 0.0900 0.027 Uiso 1 calc R A 1
H3B H 0.4192 0.6573 0.0871 0.027 Uiso 1 calc R A 1
C4 C 0.4740(4) 0.5776(3) 0.1888(2) 0.0212(9) Uani 1 d . A 1
C5 C 0.5679(4) 0.5117(3) 0.2326(2) 0.0177(8) Uani 1 d . A 1
C6 C 0.5513(4) 0.4906(3) 0.3056(2) 0.0225(9) Uani 1 d . A 1
H6 H 0.6145 0.4500 0.3357 0.027 Uiso 1 calc R A 1
C7 C 0.4442(4) 0.5279(4) 0.3347(3) 0.0292(10) Uani 1 d . A 1
H7 H 0.4345 0.5124 0.3845 0.035 Uiso 1 calc R A 1
C8 C 0.3508(4) 0.5880(4) 0.2915(3) 0.0315(11) Uani 1 d . A 1
H8 H 0.2769 0.6113 0.3113 0.038 Uiso 1 calc R A 1
C9 C 0.3673(4) 0.6135(4) 0.2192(3) 0.0273(10) Uani 1 d . A 1
H9 H 0.3039 0.6566 0.1896 0.033 Uiso 1 calc R A 1
C10 C 0.7820(4) 0.7626(4) 0.1230(3) 0.0259(10) Uani 1 d . A 1
H10A H 0.7770 0.8330 0.0954 0.031 Uiso 1 calc R A 1
H10B H 0.8591 0.7211 0.1421 0.031 Uiso 1 calc R A 1
C11 C 0.6964(4) 0.7764(4) 0.1836(3) 0.0263(10) Uani 1 d . A 1
H11A H 0.7184 0.8045 0.2179 0.032 Uiso 1 calc R A 1
H11B H 0.6214 0.8289 0.1650 0.032 Uiso 1 calc R A 1
C12 C 0.7631(4) 0.6145(4) 0.2833(2) 0.0222(9) Uani 1 d . A 1
H12A H 0.7504 0.5498 0.3059 0.027 Uiso 1 calc R A 1
H12B H 0.7426 0.6591 0.3181 0.027 Uiso 1 calc R A 1
C13 C 0.8849(4) 0.5837(3) 0.2638(2) 0.0198(9) Uani 1 d . A 1
C14 C 0.9356(4) 0.5137(3) 0.2178(2) 0.0162(8) Uani 1 d . A 1
C15 C 1.0478(4) 0.4904(3) 0.1983(2) 0.0195(8) Uani 1 d . A 1
H15 H 1.0834 0.4433 0.1678 0.023 Uiso 1 calc R A 1
C16 C 1.1094(4) 0.5348(4) 0.2226(3) 0.0268(10) Uani 1 d . A 1
H16A H 1.1860 0.5176 0.2087 0.032 Uiso 1 calc R A 1
C17 C 1.0588(4) 0.6036(4) 0.2669(3) 0.0284(10) Uani 1 d . A 1
H17A H 1.0998 0.6346 0.2831 0.034 Uiso 1 calc R A 1
C18 C 0.9480(4) 0.6266(4) 0.2872(2) 0.0257(10) Uani 1 d . A 1
H18 H 0.9136 0.6731 0.3181 0.031 Uiso 1 calc R A 1
C19 C 0.8603(4) 0.6532(4) 0.0353(2) 0.0241(9) Uani 1 d . A 1
H19A H 0.9263 0.6136 0.0668 0.029 Uiso 1 calc R A 1
H19B H 0.8764 0.7068 -0.0021 0.029 Uiso 1 calc R A 1
C20 C 0.8411(4) 0.5770(4) 0.0021(2) 0.0221(9) Uani 1 d . A 1
H20A H 0.7851 0.6174 -0.0361 0.026 Uiso 1 calc R A 1
H20B H 0.9124 0.5328 -0.0186 0.026 Uiso 1 calc R A 1
C21 C 0.7555(4) 0.4457(4) 0.0286(2) 0.0216(9) Uani 1 d . A 1
H21A H 0.7184 0.4889 -0.0170 0.026 Uiso 1 calc R A 1
H21B H 0.6975 0.4316 0.0615 0.026 Uiso 1 calc R A 1
C22 C 0.8448(4) 0.3415(4) 0.0172(2) 0.0220(9) Uani 1 d . A 1
C23 C 0.9030(4) 0.2648(4) 0.0770(2) 0.0197(9) Uani 1 d . A 1
C24 C 0.9855(4) 0.1667(4) 0.0673(3) 0.0275(10) Uani 1 d . A 1
H24 H 1.0264 0.1144 0.1067 0.033 Uiso 1 calc R A 1
C25 C 1.0073(5) 0.1459(5) 0.0004(3) 0.0402(14) Uani 1 d . A 1
H25 H 1.0634 0.0793 -0.0055 0.048 Uiso 1 calc R A 1
C26 C 0.9494(6) 0.2198(5) -0.0573(3) 0.0427(15) Uani 1 d . A 1
H26 H 0.9646 0.2044 -0.1027 0.051 Uiso 1 calc R A 1
C27 C 0.8682(5) 0.3174(4) -0.0488(2) 0.0312(11) Uani 1 d . A 1
H27 H 0.8279 0.3687 -0.0887 0.037 Uiso 1 calc R A 1
C28 C 0.8632(5) -0.1165(4) 0.3663(3) 0.0313(11) Uani 1 d . A 1
H28A H 0.8657 -0.1859 0.3939 0.038 Uiso 1 calc R A 1
H28B H 0.9416 -0.1229 0.3573 0.038 Uiso 1 calc R A 1
C29 C 0.8039(5) -0.0859(4) 0.2960(3) 0.0316(11) Uani 1 d . A 1
H29A H 0.8513 -0.1349 0.2660 0.038 Uiso 1 calc R A 1
H29B H 0.7314 -0.0932 0.3050 0.038 Uiso 1 calc R A 1
C30 C 0.8723(4) 0.0336(4) 0.2061(2) 0.0266(10) Uani 1 d . A 1
H30A H 0.8489 0.1083 0.1795 0.032 Uiso 1 calc R A 1
H30B H 0.8822 -0.0100 0.1719 0.032 Uiso 1 calc R A 1
C31 C 0.9832(4) -0.0028(4) 0.2415(3) 0.0258(10) Uani 1 d . A 1
C32 C 0.9895(4) 0.0529(3) 0.2895(2) 0.0199(9) Uani 1 d . A 1
C33 C 1.0911(4) 0.0172(4) 0.3245(2) 0.0238(9) Uani 1 d . A 1
H33 H 1.0966 0.0541 0.3569 0.029 Uiso 1 calc R A 1
C34 C 1.1833(4) -0.0713(4) 0.3125(3) 0.0329(11) Uani 1 d . A 1
H34 H 1.2515 -0.0951 0.3368 0.040 Uiso 1 calc R A 1
C35 C 1.1771(5) -0.1258(4) 0.2650(3) 0.0417(14) Uani 1 d . A 1
H35 H 1.2409 -0.1862 0.2565 0.050 Uiso 1 calc R A 1
C36 C 1.0768(5) -0.0911(4) 0.2302(3) 0.0366(12) Uani 1 d . A 1
H36 H 1.0723 -0.1287 0.1980 0.044 Uiso 1 calc R A 1
C37 C 0.6969(5) -0.0429(4) 0.4408(3) 0.0319(11) Uani 1 d . A 1
H37A H 0.7113 -0.0772 0.4916 0.038 Uiso 1 calc R A 1
H37B H 0.6786 -0.0892 0.4192 0.038 Uiso 1 calc R A 1
C38 C 0.5958(5) 0.0638(4) 0.4338(3) 0.0316(11) Uani 1 d . A 1
H38A H 0.5258 0.0528 0.4475 0.038 Uiso 1 calc R A 1
H38B H 0.6045 0.1043 0.4651 0.038 Uiso 1 calc R A 1
C39 C 0.5057(4) 0.2351(4) 0.3466(2) 0.0236(9) Uani 1 d . A 1
H39A H 0.5285 0.2759 0.3708 0.028 Uiso 1 calc R A 1
H39B H 0.4309 0.2383 0.3651 0.028 Uiso 1 calc R A 1
C40 C 0.4999(4) 0.2814(3) 0.2681(2) 0.0199(9) Uani 1 d . A 1
C41 C 0.5968(4) 0.2868(3) 0.2315(2) 0.0174(8) Uani 1 d . A 1
C42 C 0.5944(4) 0.3171(3) 0.1574(2) 0.0201(9) Uani 1 d . A 1
H42 H 0.6613 0.3142 0.1315 0.024 Uiso 1 calc R A 1
C43 C 0.4950(5) 0.3512(4) 0.1219(3) 0.0292(11) Uani 1 d . A 1
H43 H 0.4936 0.3746 0.0720 0.035 Uiso 1 calc R A 1
C44 C 0.3978(4) 0.3515(5) 0.1584(3) 0.0320(11) Uani 1 d . A 1
H44 H 0.3295 0.3762 0.1339 0.038 Uiso 1 calc R A 1
C45 C 0.4016(4) 0.3151(4) 0.2310(3) 0.0276(10) Uani 1 d . A 1
H45 H 0.3357 0.3131 0.2561 0.033 Uiso 1 calc R A 1
C46 C 0.8775(4) -0.0351(4) 0.4582(3) 0.0280(10) Uani 1 d . A 1
H46A H 0.9499 -0.0393 0.4346 0.034 Uiso 1 calc R A 1
H46B H 0.8933 -0.0983 0.4978 0.034 Uiso 1 calc R A 1
C47 C 0.8232(4) 0.0642(4) 0.4862(2) 0.0262(10) Uani 1 d . A 1
H47A H 0.7605 0.0606 0.5187 0.031 Uiso 1 calc R A 1
H47B H 0.8792 0.0696 0.5130 0.031 Uiso 1 calc R A 1
C48 C 0.7143(4) 0.2578(4) 0.4526(2) 0.0238(9) Uani 1 d . A 1
H48A H 0.6702 0.2419 0.4952 0.029 Uiso 1 calc R A 1
H48B H 0.6605 0.3112 0.4158 0.029 Uiso 1 calc R A 1
C49 C 0.7898(4) 0.3029(3) 0.4701(2) 0.0215(9) Uani 1 d . A 1
C50 C 0.8498(4) 0.3427(3) 0.4138(2) 0.0194(9) Uani 1 d . A 1
C51 C 0.9256(4) 0.3799(4) 0.4290(2) 0.0248(9) Uani 1 d . A 1
H51 H 0.9653 0.4080 0.3917 0.030 Uiso 1 calc R A 1
C52 C 0.9429(5) 0.3759(4) 0.4983(3) 0.0298(11) Uani 1 d . A 1
H52 H 0.9960 0.3998 0.5079 0.036 Uiso 1 calc R A 1
C53 C 0.8846(5) 0.3381(4) 0.5532(2) 0.0313(11) Uani 1 d . A 1
H53 H 0.8963 0.3370 0.6004 0.038 Uiso 1 calc R A 1
C54 C 0.8081(5) 0.3017(4) 0.5391(2) 0.0275(10) Uani 1 d . A 1
H54 H 0.7678 0.2755 0.5770 0.033 Uiso 1 calc R A 1
C55 C 1.1209(4) 0.2253(4) 0.1993(3) 0.0303(11) Uani 1 d . A 1
H55A H 1.1463 0.1487 0.2052 0.046 Uiso 1 calc R A 1
H55B H 1.1853 0.2410 0.2042 0.046 Uiso 1 calc R A 1
H55C H 1.0883 0.2623 0.1524 0.046 Uiso 1 calc R A 1
N9 N 0.4930(9) 0.8893(7) 0.3033(5) 0.071(3) Uiso 0.60 d PD C 1
O8 O 0.4855(12) 0.8079(10) 0.3172(7) 0.115(4) Uiso 0.60 d PD C 1
O9 O 0.5280(10) 0.9146(8) 0.3435(5) 0.086(3) Uiso 0.60 d PD C 1
O10 O 0.4494(11) 0.9506(9) 0.2511(6) 0.102(4) Uiso 0.60 d PD C 1
O11A O 0.3118(18) 0.9639(16) 0.1088(10) 0.157(8) Uiso 0.62(2) d P D 1
C56A C 0.4146(16) 0.8991(16) 0.1176(13) 0.077(5) Uiso 0.62(2) d P D 1
C57 C 0.7330(13) 0.1186(12) 0.0312(8) 0.054(3) Uiso 0.50 d P E 1
O12 O 0.6743(11) 0.0498(10) 0.0466(7) 0.077(3) Uiso 0.50 d P E 1
C58 C 0.541(3) 0.084(3) 0.1386(18) 0.204(13) Uiso 0.75 d P F 1
O13 O 0.5702(9) 0.0612(8) 0.1901(6) 0.095(3) Uiso 0.75 d P F 1
O14 O 0.6203(8) 0.7173(7) 0.4579(5) 0.120(3) Uiso 1 d . G 1
C59 C 0.6096(9) 0.6203(8) 0.4592(5) 0.081(3) Uiso 1 d . G 1
O15 O 0.7558(4) 0.7106(3) 0.5554(2) 0.0404(9) Uiso 1 d . H 1
C60 C 0.7923(6) 0.6028(6) 0.5967(4) 0.0534(16) Uiso 1 d . H 1
O16A O 0.1845(4) 0.1854(3) 0.3653(2) 0.0337(12) Uiso 0.856(10) d P I 1
O16B O 0.409(2) 0.0474(19) 0.3065(13) 0.028(7) Uiso 0.144(10) d P I 1
C61 C 0.2905(7) 0.1113(7) 0.3517(4) 0.0498(19) Uiso 0.856(10) d P I 1
O11B O 0.4060(10) 0.8784(10) 0.1465(8) 0.037(4) Uiso 0.38(2) d P D 2
C56B C 0.4183(18) 0.9261(17) 0.0825(13) 0.055(7) Uiso 0.38(2) d P D 2

loop_
_atom_site_aniso_label
_atom_site_aniso_U_11
_atom_site_aniso_U_22
_atom_site_aniso_U_33
_atom_site_aniso_U_23
_atom_site_aniso_U_13
_atom_site_aniso_U_12
Er1 0.01665(10) 0.01176(9) 0.01152(10) -0.00294(7) -0.00177(7) -0.00445(7)
Ni1 0.0175(3) 0.0119(2) 0.0147(3) -0.0025(2) -0.0032(2) -0.0042(2)
Ni2 0.0220(3) 0.0130(2) 0.0173(3) 0.0003(2) -0.0058(2) -0.0084(2)
O1 0.0164(14) 0.0143(13) 0.0200(15) -0.0027(12) -0.0010(12) -0.0049(11)
O2 0.0162(13) 0.0140(13) 0.0155(14) -0.0045(11) -0.0026(11) -0.0053(11)
O3 0.0287(16) 0.0162(14) 0.0111(14) -0.0063(11) -0.0004(12) -0.0060(12)
O4 0.0199(14) 0.0127(13) 0.0175(14) -0.0033(11) -0.0020(12) -0.0054(12)
O5 0.0185(14) 0.0151(14) 0.0211(15) 0.0013(12) -0.0069(12) -0.0105(12)
O6 0.0313(17) 0.0231(15) 0.0093(14) -0.0048(12) -0.0024(12) -0.0119(14)
O7 0.0231(17) 0.0243(17) 0.0222(19) -0.0035(15) -0.0024(15) -0.0070(14)
N1 0.0267(19) 0.0151(17) 0.0202(19) 0.0006(15) -0.0074(16) -0.0078(15)
N2 0.0203(18) 0.0158(17) 0.024(2) -0.0032(15) -0.0070(15) -0.0034(14)
N3 0.0205(18) 0.0165(17) 0.025(2) -0.0099(15) -0.0003(15) -0.0043(14)
N4 0.0237(18) 0.0163(16) 0.0131(16) -0.0005(14) -0.0036(14) -0.0097(14)
N5 0.037(2) 0.0162(18) 0.027(2) 0.0042(16) -0.0117(18) -0.0140(17)
N6 0.032(2) 0.0170(18) 0.028(2) -0.0031(16) -0.0099(17) -0.0091(16)
N7 0.028(2) 0.0213(18) 0.0220(19) 0.0022(16) -0.0054(16) -0.0142(16)
N8 0.0256(19) 0.0199(18) 0.0171(18) -0.0005(15) -0.0035(15) -0.0123(15)
C1 0.032(3) 0.018(2) 0.028(3) 0.0062(19) -0.012(2) -0.0079(19)
C2 0.029(2) 0.022(2) 0.027(2) 0.0039(19) -0.013(2) -0.0072(19)
C3 0.017(2) 0.023(2) 0.025(2) -0.0039(18) -0.0080(18) -0.0060(17)
C4 0.020(2) 0.0158(19) 0.028(2) -0.0084(18) -0.0018(18) -0.0051(17)
C5 0.019(2) 0.0142(19) 0.025(2) -0.0087(17) 0.0047(17) -0.0101(16)
C6 0.024(2) 0.017(2) 0.026(2) -0.0030(18) -0.0004(19) -0.0080(17)
C7 0.032(3) 0.028(2) 0.031(3) -0.011(2) 0.009(2) -0.015(2)
C8 0.021(2) 0.029(3) 0.045(3) -0.017(2) 0.012(2) -0.009(2)
C9 0.017(2) 0.025(2) 0.040(3) -0.010(2) -0.003(2) -0.0066(18)
C10 0.035(3) 0.016(2) 0.029(2) -0.0033(18) -0.009(2) -0.0106(19)
C11 0.031(2) 0.015(2) 0.032(3) -0.0071(19) -0.006(2) -0.0051(18)
C12 0.030(2) 0.019(2) 0.018(2) -0.0083(17) -0.0006(19) -0.0074(18)
C13 0.027(2) 0.0158(19) 0.016(2) -0.0029(17) -0.0065(18) -0.0070(17)
C14 0.022(2) 0.0125(18) 0.0136(19) -0.0012(15) -0.0037(16) -0.0068(16)
C15 0.021(2) 0.018(2) 0.019(2) -0.0014(17) -0.0048(17) -0.0070(17)
C16 0.027(2) 0.028(2) 0.027(2) 0.002(2) -0.008(2) -0.015(2)
C17 0.037(3) 0.027(2) 0.028(2) -0.003(2) -0.014(2) -0.019(2)
C18 0.040(3) 0.018(2) 0.022(2) -0.0042(18) -0.011(2) -0.011(2)
C19 0.030(2) 0.027(2) 0.018(2) -0.0043(18) 0.0005(19) -0.015(2)
C20 0.029(2) 0.023(2) 0.015(2) -0.0006(17) -0.0006(18) -0.0127(19)
C21 0.030(2) 0.022(2) 0.013(2) 0.0003(17) -0.0075(18) -0.0119(19)
C22 0.033(2) 0.024(2) 0.016(2) -0.0087(18) 0.0018(19) -0.018(2)
C23 0.026(2) 0.021(2) 0.016(2) -0.0085(17) 0.0016(18) -0.0125(18)
C24 0.034(3) 0.022(2) 0.029(3) -0.012(2) 0.004(2) -0.011(2)
C25 0.051(3) 0.036(3) 0.045(3) -0.031(3) 0.019(3) -0.020(3)
C26 0.064(4) 0.055(4) 0.029(3) -0.029(3) 0.015(3) -0.036(3)
C27 0.053(3) 0.039(3) 0.016(2) -0.012(2) 0.000(2) -0.029(3)
C28 0.046(3) 0.013(2) 0.036(3) 0.002(2) -0.012(2) -0.014(2)
C29 0.047(3) 0.016(2) 0.036(3) -0.003(2) -0.013(2) -0.016(2)
C30 0.039(3) 0.022(2) 0.023(2) -0.0100(19) -0.004(2) -0.013(2)
C31 0.033(3) 0.019(2) 0.025(2) -0.0068(19) -0.004(2) -0.0080(19)
C32 0.025(2) 0.0129(18) 0.018(2) -0.0009(16) -0.0014(18) -0.0056(17)
C33 0.026(2) 0.017(2) 0.025(2) 0.0018(18) -0.0051(19) -0.0072(18)
C34 0.026(2) 0.022(2) 0.039(3) 0.002(2) -0.005(2) -0.0020(19)
C35 0.038(3) 0.018(2) 0.056(4) -0.012(2) 0.004(3) 0.002(2)
C36 0.045(3) 0.022(2) 0.041(3) -0.014(2) 0.002(3) -0.008(2)
C37 0.041(3) 0.025(2) 0.031(3) 0.008(2) -0.011(2) -0.020(2)
C38 0.035(3) 0.034(3) 0.027(3) 0.007(2) -0.004(2) -0.022(2)
C39 0.024(2) 0.026(2) 0.020(2) -0.0032(18) -0.0010(18) -0.0118(19)
C40 0.022(2) 0.017(2) 0.020(2) -0.0013(17) -0.0022(18) -0.0082(17)
C41 0.021(2) 0.0118(18) 0.020(2) -0.0012(16) -0.0070(17) -0.0068(16)
C42 0.026(2) 0.019(2) 0.023(2) -0.0037(17) -0.0027(18) -0.0159(18)
C43 0.039(3) 0.034(3) 0.019(2) -0.002(2) -0.010(2) -0.019(2)
C44 0.024(2) 0.043(3) 0.031(3) -0.004(2) -0.011(2) -0.016(2)
C45 0.020(2) 0.036(3) 0.028(3) -0.004(2) -0.0049(19) -0.014(2)
C46 0.037(3) 0.022(2) 0.023(2) 0.0059(19) -0.014(2) -0.013(2)
C47 0.038(3) 0.026(2) 0.015(2) 0.0052(18) -0.010(2) -0.017(2)
C48 0.029(2) 0.024(2) 0.019(2) -0.0037(18) 0.0002(19) -0.0127(19)
C49 0.029(2) 0.017(2) 0.016(2) -0.0043(17) -0.0018(18) -0.0068(18)
C50 0.025(2) 0.0148(19) 0.016(2) -0.0053(16) -0.0025(17) -0.0040(17)
C51 0.030(2) 0.027(2) 0.021(2) -0.0074(19) -0.0020(19) -0.013(2)
C52 0.038(3) 0.027(2) 0.029(3) -0.012(2) -0.008(2) -0.012(2)
C53 0.048(3) 0.028(2) 0.016(2) -0.0082(19) -0.008(2) -0.010(2)
C54 0.042(3) 0.024(2) 0.015(2) -0.0050(18) 0.001(2) -0.012(2)
C55 0.028(2) 0.031(3) 0.029(3) -0.007(2) 0.006(2) -0.011(2)

loop_
_atom_type_symbol
_atom_type_description
_atom_type_scat_dispersion_real
_atom_type_scat_dispersion_imag
_atom_type_scat_source
C C 0.0033 0.0016 'International Tables Vol C Tables 4.2.6.8 and 6.1.1.4'
H H 0.0000 0.0000 'International Tables Vol C Tables 4.2.6.8 and 6.1.1.4'
N N 0.0061 0.0033 'International Tables Vol C Tables 4.2.6.8 and 6.1.1.4'
O O 0.0106 0.0060 'International Tables Vol C Tables 4.2.6.8 and 6.1.1.4'
Ni Ni 0.3393 1.1124 'International Tables Vol C Tables 4.2.6.8 and 6.1.1.4'
Er Er -0.2586 4.9576 'International Tables Vol C Tables 4.2.6.8 and 6.1.1.4'

loop_
_geom_angle_atom_site_label_1
_geom_angle_atom_site_label_2
_geom_angle_atom_site_label_3
_geom_angle
_geom_angle_site_symmetry_1
_geom_angle_site_symmetry_3
_geom_angle_publ_flag
O6 Er1 O3 167.16(12) . . ?
O6 Er1 O1 96.21(11) . . ?
O3 Er1 O1 93.75(11) . . ?
O6 Er1 O5 95.40(11) . . ?
O3 Er1 O5 94.89(11) . . ?
O1 Er1 O5 75.74(10) . . ?
O6 Er1 O4 84.53(11) . . ?
O3 Er1 O4 92.55(11) . . ?
O1 Er1 O4 142.20(10) . . ?
O5 Er1 O4 66.60(10) . . ?
O6 Er1 O2 91.18(11) . . ?
O3 Er1 O2 85.16(10) . . ?
O1 Er1 O2 67.51(10) . . ?
O5 Er1 O2 143.15(10) . . ?
O4 Er1 O2 150.25(10) . . ?
O6 Er1 O7 84.30(13) . . ?
O3 Er1 O7 82.86(12) . . ?
O1 Er1 O7 141.95(11) . . ?
O5 Er1 O7 142.25(11) . . ?
O4 Er1 O7 75.83(11) . . ?
O2 Er1 O7 74.45(11) . . ?
O1 Ni1 O2 79.61(11) . . ?
O1 Ni1 N3 96.50(14) . . ?
O2 Ni1 N3 90.71(13) . . ?
O1 Ni1 N2 92.47(14) . . ?
O2 Ni1 N2 171.90(13) . . ?
N3 Ni1 N2 91.87(15) . . ?
O1 Ni1 N1 175.33(13) . . ?
O2 Ni1 N1 104.67(13) . . ?
N3 Ni1 N1 85.39(15) . . ?
N2 Ni1 N1 83.19(15) . . ?
O1 Ni1 N4 98.43(13) . . ?
O2 Ni1 N4 81.32(12) . . ?
N3 Ni1 N4 161.50(15) . . ?
N2 Ni1 N4 98.33(14) . . ?
N1 Ni1 N4 80.58(14) . . ?
O5 Ni2 O4 77.98(11) . . ?
O5 Ni2 N7 91.88(13) . . ?
O4 Ni2 N7 169.28(13) . . ?
O5 Ni2 N6 96.66(14) . . ?
O4 Ni2 N6 89.83(14) . . ?
N7 Ni2 N6 94.84(16) . . ?
O5 Ni2 N5 175.42(15) . . ?
O4 Ni2 N5 106.56(14) . . ?
N7 Ni2 N5 83.55(16) . . ?
N6 Ni2 N5 84.12(16) . . ?
O5 Ni2 N8 100.05(13) . . ?
O4 Ni2 N8 80.47(13) . . ?
N7 Ni2 N8 98.14(15) . . ?
N6 Ni2 N8 158.43(15) . . ?
N5 Ni2 N8 80.32(15) . . ?
C5 O1 Ni1 113.7(2) . . ?
C5 O1 Er1 132.9(3) . . ?
Ni1 O1 Er1 107.77(13) . . ?
C14 O2 Ni1 117.7(2) . . ?
C14 O2 Er1 129.3(2) . . ?
Ni1 O2 Er1 102.43(11) . . ?
C23 O3 Er1 178.8(3) . . ?
C32 O4 Ni2 116.5(3) . . ?
C32 O4 Er1 130.9(3) . . ?
Ni2 O4 Er1 104.84(12) . . ?
C41 O5 Ni2 116.3(2) . . ?
C41 O5 Er1 133.4(3) . . ?
Ni2 O5 Er1 107.77(12) . . ?
C50 O6 Er1 169.0(3) . . ?
C55 O7 Er1 127.3(3) . . ?
C19 N1 C10 112.3(4) . . ?
C19 N1 C1 112.3(4) . . ?
C10 N1 C1 111.8(4) . . ?
C19 N1 Ni1 106.2(3) . . ?
C10 N1 Ni1 105.7(3) . . ?
C1 N1 Ni1 108.1(3) . . ?
C2 N2 C3 116.4(4) . . ?
C2 N2 Ni1 104.4(3) . . ?
C3 N2 Ni1 111.2(3) . . ?
C11 N3 C12 114.3(4) . . ?
C11 N3 Ni1 107.0(3) . . ?
C12 N3 Ni1 112.7(3) . . ?
C20 N4 C21 113.7(3) . . ?
C20 N4 Ni1 110.2(3) . . ?
C21 N4 Ni1 124.4(3) . . ?
C28 N5 C37 112.2(4) . . ?
C28 N5 C46 110.6(4) . . ?
C37 N5 C46 112.8(4) . . ?
C28 N5 Ni2 107.0(3) . . ?
C37 N5 Ni2 107.4(3) . . ?
C46 N5 Ni2 106.5(3) . . ?
C30 N6 C29 113.8(4) . . ?
C30 N6 Ni2 113.3(3) . . ?
C29 N6 Ni2 108.0(3) . . ?
C38 N7 C39 114.0(4) . . ?
C38 N7 Ni2 105.1(3) . . ?
C39 N7 Ni2 110.8(3) . . ?
C47 N8 C48 111.9(4) . . ?
C47 N8 Ni2 110.4(3) . . ?
C48 N8 Ni2 129.2(3) . . ?
N1 C1 C2 112.5(4) . . ?
N2 C2 C1 108.3(4) . . ?
N2 C3 C4 108.4(4) . . ?
C9 C4 C5 119.1(4) . . ?
C9 C4 C3 121.4(4) . . ?
C5 C4 C3 119.3(4) . . ?
O1 C5 C6 120.2(4) . . ?
O1 C5 C4 121.0(4) . . ?
C6 C5 C4 118.8(4) . . ?
C7 C6 C5 120.9(4) . . ?
C6 C7 C8 120.4(5) . . ?
C9 C8 C7 118.9(5) . . ?
C8 C9 C4 121.7(4) . . ?
N1 C10 C11 109.9(4) . . ?
N3 C11 C10 111.7(4) . . ?
N3 C12 C13 111.8(4) . . ?
C18 C13 C14 119.4(4) . . ?
C18 C13 C12 121.0(4) . . ?
C14 C13 C12 119.6(4) . . ?
O2 C14 C15 122.1(4) . . ?
O2 C14 C13 119.8(4) . . ?
C15 C14 C13 118.0(4) . . ?
C14 C15 C16 121.4(4) . . ?
C17 C16 C15 120.0(5) . . ?
C18 C17 C16 119.1(4) . . ?
C17 C18 C13 122.0(4) . . ?
N1 C19 C20 110.0(4) . . ?
N4 C20 C19 109.1(3) . . ?
N4 C21 C22 113.8(4) . . ?
C27 C22 C23 119.6(5) . . ?
C27 C22 C21 122.4(4) . . ?
C23 C22 C21 117.9(4) . . ?
O3 C23 C24 121.7(4) . . ?
O3 C23 C22 119.8(4) . . ?
C24 C23 C22 118.5(4) . . ?
C25 C24 C23 120.2(5) . . ?
C26 C25 C24 121.1(5) . . ?
C25 C26 C27 119.4(5) . . ?
C26 C27 C22 121.1(5) . . ?
N5 C28 C29 109.6(4) . . ?
N6 C29 C28 111.4(4) . . ?
N6 C30 C31 111.9(4) . . ?
C36 C31 C32 119.5(5) . . ?
C36 C31 C30 121.9(4) . . ?
C32 C31 C30 118.6(4) . . ?
O4 C32 C33 121.1(4) . . ?
O4 C32 C31 120.0(4) . . ?
C33 C32 C31 118.8(4) . . ?
C34 C33 C32 120.6(5) . . ?
C33 C34 C35 120.5(5) . . ?
C34 C35 C36 119.3(5) . . ?
C31 C36 C35 121.2(5) . . ?
N5 C37 C38 113.3(4) . . ?
N7 C38 C37 108.0(4) . . ?
N7 C39 C40 108.1(4) . . ?
C45 C40 C41 119.5(4) . . ?
C45 C40 C39 121.2(4) . . ?
C41 C40 C39 119.3(4) . . ?
O5 C41 C42 120.0(4) . . ?
O5 C41 C40 121.3(4) . . ?
C42 C41 C40 118.6(4) . . ?
C43 C42 C41 120.3(4) . . ?
C44 C43 C42 120.8(4) . . ?
C45 C44 C43 119.0(4) . . ?
C44 C45 C40 121.5(5) . . ?
N5 C46 C47 110.1(4) . . ?
N8 C47 C46 110.2(4) . . ?
N8 C48 C49 111.6(4) . . ?
C54 C49 C50 119.2(4) . . ?
C54 C49 C48 123.0(4) . . ?
C50 C49 C48 117.7(4) . . ?
O6 C50 C51 121.7(4) . . ?
O6 C50 C49 119.3(4) . . ?
C51 C50 C49 119.0(4) . . ?
C52 C51 C50 120.2(5) . . ?
C53 C52 C51 121.2(5) . . ?
C52 C53 C54 119.3(4) . . ?
C53 C54 C49 121.0(5) . . ?
O9 N9 O8 121.1(7) . . ?
O9 N9 O10 120.7(7) . . ?
O8 N9 O10 117.4(7) . . ?
O16A C61 O16B 160.2(10) . . ?

loop_
_geom_bond_atom_site_label_1
_geom_bond_atom_site_label_2
_geom_bond_distance
_geom_bond_site_symmetry_2
_geom_bond_publ_flag
Er1 O6 2.149(3) . ?
Er1 O3 2.168(3) . ?
Er1 O1 2.328(3) . ?
Er1 O5 2.342(3) . ?
Er1 O4 2.382(3) . ?
Er1 O2 2.418(3) . ?
Er1 O7 2.432(4) . ?
Ni1 O1 2.027(3) . ?
Ni1 O2 2.094(3) . ?
Ni1 N3 2.097(4) . ?
Ni1 N2 2.098(4) . ?
Ni1 N1 2.109(4) . ?
Ni1 N4 2.188(4) . ?
Ni2 O5 2.038(3) . ?
Ni2 O4 2.084(3) . ?
Ni2 N7 2.086(4) . ?
Ni2 N6 2.110(4) . ?
Ni2 N5 2.120(4) . ?
Ni2 N8 2.194(4) . ?
O1 C5 1.354(5) . ?
O2 C14 1.343(5) . ?
O3 C23 1.326(5) . ?
O4 C32 1.343(5) . ?
O5 C41 1.342(5) . ?
O6 C50 1.326(5) . ?
O7 C55 1.424(6) . ?
N1 C19 1.477(6) . ?
N1 C10 1.487(6) . ?
N1 C1 1.493(6) . ?
N2 C2 1.472(6) . ?
N2 C3 1.479(6) . ?
N3 C11 1.493(6) . ?
N3 C12 1.494(6) . ?
N4 C20 1.486(5) . ?
N4 C21 1.487(5) . ?
N5 C28 1.485(7) . ?
N5 C37 1.489(7) . ?
N5 C46 1.491(6) . ?
N6 C30 1.485(7) . ?
N6 C29 1.486(6) . ?
N7 C38 1.479(6) . ?
N7 C39 1.485(6) . ?
N8 C47 1.484(6) . ?
N8 C48 1.489(6) . ?
C1 C2 1.527(7) . ?
C3 C4 1.504(7) . ?
C4 C9 1.387(7) . ?
C4 C5 1.410(6) . ?
C5 C6 1.394(6) . ?
C6 C7 1.383(7) . ?
C7 C8 1.391(8) . ?
C8 C9 1.385(8) . ?
C10 C11 1.526(7) . ?
C12 C13 1.495(7) . ?
C13 C18 1.392(6) . ?
C13 C14 1.419(6) . ?
C14 C15 1.392(6) . ?
C15 C16 1.402(6) . ?
C16 C17 1.384(7) . ?
C17 C18 1.379(8) . ?
C19 C20 1.521(6) . ?
C21 C22 1.507(7) . ?
C22 C27 1.390(6) . ?
C22 C23 1.413(6) . ?
C23 C24 1.405(7) . ?
C24 C25 1.391(7) . ?
C25 C26 1.370(9) . ?
C26 C27 1.389(9) . ?
C28 C29 1.533(7) . ?
C30 C31 1.509(7) . ?
C31 C36 1.383(7) . ?
C31 C32 1.411(6) . ?
C32 C33 1.402(6) . ?
C33 C34 1.381(7) . ?
C34 C35 1.387(9) . ?
C35 C36 1.388(9) . ?
C37 C38 1.524(8) . ?
C39 C40 1.506(6) . ?
C40 C45 1.391(6) . ?
C40 C41 1.405(6) . ?
C41 C42 1.404(6) . ?
C42 C43 1.386(6) . ?
C43 C44 1.384(8) . ?
C44 C45 1.383(7) . ?
C46 C47 1.509(7) . ?
C48 C49 1.500(6) . ?
C49 C54 1.396(6) . ?
C49 C50 1.418(6) . ?
C50 C51 1.399(6) . ?
C51 C52 1.387(6) . ?
C52 C53 1.376(8) . ?
C53 C54 1.391(8) . ?
N9 O9 1.156(9) . ?
N9 O8 1.170(9) . ?
N9 O10 1.180(9) . ?
O11A C56A 1.27(3) . ?
C57 O12 1.443(19) . ?
C58 O13 1.04(3) . ?
O14 C59 1.445(13) . ?
O15 C60 1.443(8) . ?
O16A C61 1.391(9) . ?
O16B C61 1.71(3) . ?
O11B C56B 1.29(3) . ?

loop_
_geom_torsion_atom_site_label_1
_geom_torsion_atom_site_label_2
_geom_torsion_atom_site_label_3
_geom_torsion_atom_site_label_4
_geom_torsion
_geom_torsion_site_symmetry_1
_geom_torsion_site_symmetry_2
_geom_torsion_site_symmetry_3
_geom_torsion_site_symmetry_4
_geom_torsion_publ_flag
O2 Ni1 O1 C5 143.5(3) . . . . ?
N3 Ni1 O1 C5 54.0(3) . . . . ?
N2 Ni1 O1 C5 -38.2(3) . . . . ?
N1 Ni1 O1 C5 -59.7(18) . . . . ?
N4 Ni1 O1 C5 -137.0(3) . . . . ?
O2 Ni1 O1 Er1 -13.52(12) . . . . ?
N3 Ni1 O1 Er1 -103.06(15) . . . . ?
N2 Ni1 O1 Er1 164.78(15) . . . . ?
N1 Ni1 O1 Er1 143.3(17) . . . . ?
N4 Ni1 O1 Er1 65.98(15) . . . . ?
O6 Er1 O1 C5 -49.6(4) . . . . ?
O3 Er1 O1 C5 138.5(3) . . . . ?
O5 Er1 O1 C5 44.4(3) . . . . ?
O4 Er1 O1 C5 39.4(4) . . . . ?
O2 Er1 O1 C5 -138.3(4) . . . . ?
O7 Er1 O1 C5 -138.3(3) . . . . ?
O6 Er1 O1 Ni1 101.15(14) . . . . ?
O3 Er1 O1 Ni1 -70.73(14) . . . . ?
O5 Er1 O1 Ni1 -164.84(15) . . . . ?
O4 Er1 O1 Ni1 -169.78(12) . . . . ?
O2 Er1 O1 Ni1 12.45(11) . . . . ?
O7 Er1 O1 Ni1 12.5(3) . . . . ?
O1 Ni1 O2 C14 -135.3(3) . . . . ?
N3 Ni1 O2 C14 -38.8(3) . . . . ?
N2 Ni1 O2 C14 -147.4(9) . . . . ?
N1 Ni1 O2 C14 46.6(3) . . . . ?
N4 Ni1 O2 C14 124.4(3) . . . . ?
O1 Ni1 O2 Er1 12.68(11) . . . . ?
N3 Ni1 O2 Er1 109.16(14) . . . . ?
N2 Ni1 O2 Er1 0.6(10) . . . . ?
N1 Ni1 O2 Er1 -165.42(13) . . . . ?
N4 Ni1 O2 Er1 -87.61(13) . . . . ?
O6 Er1 O2 C14 34.6(3) . . . . ?
O3 Er1 O2 C14 -133.0(3) . . . . ?
O1 Er1 O2 C14 130.9(3) . . . . ?
O5 Er1 O2 C14 135.3(3) . . . . ?
O4 Er1 O2 C14 -46.4(4) . . . . ?
O7 Er1 O2 C14 -49.1(3) . . . . ?
O6 Er1 O2 Ni1 -107.97(13) . . . . ?
O3 Er1 O2 Ni1 84.35(13) . . . . ?
O1 Er1 O2 Ni1 -11.74(10) . . . . ?
O5 Er1 O2 Ni1 -7.3(2) . . . . ?
O4 Er1 O2 Ni1 171.01(14) . . . . ?
O7 Er1 O2 Ni1 168.28(15) . . . . ?
O6 Er1 O3 C23 155(14) . . . . ?
O1 Er1 O3 C23 -65(14) . . . . ?
O5 Er1 O3 C23 11(14) . . . . ?
O4 Er1 O3 C23 78(14) . . . . ?
O2 Er1 O3 C23 -132(14) . . . . ?
O7 Er1 O3 C23 154(14) . . . . ?
O5 Ni2 O4 C32 -139.6(3) . . . . ?
N7 Ni2 O4 C32 -158.7(7) . . . . ?
N6 Ni2 O4 C32 -42.7(3) . . . . ?
N5 Ni2 O4 C32 41.1(3) . . . . ?
N8 Ni2 O4 C32 117.9(3) . . . . ?
O5 Ni2 O4 Er1 13.21(12) . . . . ?
N7 Ni2 O4 Er1 -5.9(8) . . . . ?
N6 Ni2 O4 Er1 110.05(14) . . . . ?
N5 Ni2 O4 Er1 -166.13(14) . . . . ?
N8 Ni2 O4 Er1 -89.30(14) . . . . ?
O6 Er1 O4 C32 -126.7(4) . . . . ?
O3 Er1 O4 C32 40.8(4) . . . . ?
O1 Er1 O4 C32 140.2(3) . . . . ?
O5 Er1 O4 C32 135.0(4) . . . . ?
O2 Er1 O4 C32 -43.9(4) . . . . ?
O7 Er1 O4 C32 -41.2(3) . . . . ?
O6 Er1 O4 Ni2 86.07(13) . . . . ?
O3 Er1 O4 Ni2 -106.47(13) . . . . ?
O1 Er1 O4 Ni2 -7.0(2) . . . . ?
O5 Er1 O4 Ni2 -12.24(11) . . . . ?
O2 Er1 O4 Ni2 168.83(14) . . . . ?
O7 Er1 O4 Ni2 171.55(15) . . . . ?
O4 Ni2 O5 C41 150.8(3) . . . . ?
N7 Ni2 O5 C41 -32.7(3) . . . . ?
N6 Ni2 O5 C41 62.4(3) . . . . ?
N5 Ni2 O5 C41 -37.1(19) . . . . ?
N8 Ni2 O5 C41 -131.3(3) . . . . ?
O4 Ni2 O5 Er1 -13.64(12) . . . . ?
N7 Ni2 O5 Er1 162.86(15) . . . . ?
N6 Ni2 O5 Er1 -102.05(16) . . . . ?
N5 Ni2 O5 Er1 158.4(17) . . . . ?
N8 Ni2 O5 Er1 64.25(16) . . . . ?
O6 Er1 O5 C41 130.3(4) . . . . ?
O3 Er1 O5 C41 -57.3(4) . . . . ?
O1 Er1 O5 C41 35.3(4) . . . . ?
O4 Er1 O5 C41 -148.0(4) . . . . ?
O2 Er1 O5 C41 31.1(4) . . . . ?
O7 Er1 O5 C41 -142.0(3) . . . . ?
O6 Er1 O5 Ni2 -68.94(15) . . . . ?
O3 Er1 O5 Ni2 103.37(14) . . . . ?
O1 Er1 O5 Ni2 -163.99(15) . . . . ?
O4 Er1 O5 Ni2 12.71(11) . . . . ?
O2 Er1 O5 Ni2 -168.18(11) . . . . ?
O7 Er1 O5 Ni2 18.7(3) . . . . ?
O3 Er1 O6 C50 -32.5(18) . . . . ?
O1 Er1 O6 C50 -173.2(15) . . . . ?
O5 Er1 O6 C50 110.6(16) . . . . ?
O4 Er1 O6 C50 44.8(16) . . . . ?
O2 Er1 O6 C50 -105.7(16) . . . . ?
O7 Er1 O6 C50 -31.4(16) . . . . ?
O6 Er1 O7 C55 -178.8(4) . . . . ?
O3 Er1 O7 C55 1.0(4) . . . . ?
O1 Er1 O7 C55 -86.0(4) . . . . ?
O5 Er1 O7 C55 89.7(4) . . . . ?
O4 Er1 O7 C55 95.4(4) . . . . ?
O2 Er1 O7 C55 -86.0(4) . . . . ?
O1 Ni1 N1 C19 -107.3(17) . . . . ?
O2 Ni1 N1 C19 49.1(3) . . . . ?
N3 Ni1 N1 C19 138.7(3) . . . . ?
N2 Ni1 N1 C19 -128.9(3) . . . . ?
N4 Ni1 N1 C19 -29.2(3) . . . . ?
O1 Ni1 N1 C10 133.2(16) . . . . ?
O2 Ni1 N1 C10 -70.3(3) . . . . ?
N3 Ni1 N1 C10 19.2(3) . . . . ?
N2 Ni1 N1 C10 111.6(3) . . . . ?
N4 Ni1 N1 C10 -148.7(3) . . . . ?
O1 Ni1 N1 C1 13.5(19) . . . . ?
O2 Ni1 N1 C1 169.9(3) . . . . ?
N3 Ni1 N1 C1 -100.6(3) . . . . ?
N2 Ni1 N1 C1 -8.2(3) . . . . ?
N4 Ni1 N1 C1 91.5(3) . . . . ?
O1 Ni1 N2 C2 -145.4(3) . . . . ?
O2 Ni1 N2 C2 -133.5(9) . . . . ?
N3 Ni1 N2 C2 118.0(3) . . . . ?
N1 Ni1 N2 C2 32.8(3) . . . . ?
N4 Ni1 N2 C2 -46.5(3) . . . . ?
O1 Ni1 N2 C3 -19.2(3) . . . . ?
O2 Ni1 N2 C3 -7.2(11) . . . . ?
N3 Ni1 N2 C3 -115.8(3) . . . . ?
N1 Ni1 N2 C3 159.1(3) . . . . ?
N4 Ni1 N2 C3 79.7(3) . . . . ?
O1 Ni1 N3 C11 -168.9(3) . . . . ?
O2 Ni1 N3 C11 111.5(3) . . . . ?
N2 Ni1 N3 C11 -76.2(3) . . . . ?
N1 Ni1 N3 C11 6.8(3) . . . . ?
N4 Ni1 N3 C11 47.5(6) . . . . ?
O1 Ni1 N3 C12 64.5(3) . . . . ?
O2 Ni1 N3 C12 -15.1(3) . . . . ?
N2 Ni1 N3 C12 157.2(3) . . . . ?
N1 Ni1 N3 C12 -119.7(3) . . . . ?
N4 Ni1 N3 C12 -79.1(5) . . . . ?
O1 Ni1 N4 C20 178.6(3) . . . . ?
O2 Ni1 N4 C20 -103.4(3) . . . . ?
N3 Ni1 N4 C20 -38.0(6) . . . . ?
N2 Ni1 N4 C20 84.8(3) . . . . ?
N1 Ni1 N4 C20 3.2(3) . . . . ?
O1 Ni1 N4 C21 38.1(3) . . . . ?
O2 Ni1 N4 C21 116.1(3) . . . . ?
N3 Ni1 N4 C21 -178.5(4) . . . . ?
N2 Ni1 N4 C21 -55.7(3) . . . . ?
N1 Ni1 N4 C21 -137.3(3) . . . . ?
O5 Ni2 N5 C28 118.1(17) . . . . ?
O4 Ni2 N5 C28 -70.0(3) . . . . ?
N7 Ni2 N5 C28 113.7(3) . . . . ?
N6 Ni2 N5 C28 18.1(3) . . . . ?
N8 Ni2 N5 C28 -146.9(3) . . . . ?
O5 Ni2 N5 C37 -2.5(19) . . . . ?
O4 Ni2 N5 C37 169.4(3) . . . . ?
N7 Ni2 N5 C37 -6.9(3) . . . . ?
N6 Ni2 N5 C37 -102.5(3) . . . . ?
N8 Ni2 N5 C37 92.5(3) . . . . ?
O5 Ni2 N5 C46 -123.6(17) . . . . ?
O4 Ni2 N5 C46 48.3(3) . . . . ?
N7 Ni2 N5 C46 -128.1(3) . . . . ?
N6 Ni2 N5 C46 136.4(3) . . . . ?
N8 Ni2 N5 C46 -28.6(3) . . . . ?
O5 Ni2 N6 C30 65.7(3) . . . . ?
O4 Ni2 N6 C30 -12.2(3) . . . . ?
N7 Ni2 N6 C30 158.1(3) . . . . ?
N5 Ni2 N6 C30 -118.9(3) . . . . ?
N8 Ni2 N6 C30 -75.0(5) . . . . ?
O5 Ni2 N6 C29 -167.3(3) . . . . ?
O4 Ni2 N6 C29 114.8(3) . . . . ?
N7 Ni2 N6 C29 -74.9(3) . . . . ?
N5 Ni2 N6 C29 8.1(3) . . . . ?
N8 Ni2 N6 C29 52.1(6) . . . . ?
O5 Ni2 N7 C38 -148.1(3) . . . . ?
O4 Ni2 N7 C38 -129.4(7) . . . . ?
N6 Ni2 N7 C38 115.1(3) . . . . ?
N5 Ni2 N7 C38 31.6(3) . . . . ?
N8 Ni2 N7 C38 -47.6(3) . . . . ?
O5 Ni2 N7 C39 -24.5(3) . . . . ?
O4 Ni2 N7 C39 -5.8(9) . . . . ?
N6 Ni2 N7 C39 -121.3(3) . . . . ?
N5 Ni2 N7 C39 155.2(3) . . . . ?
N8 Ni2 N7 C39 75.9(3) . . . . ?
O5 Ni2 N8 C47 179.0(3) . . . . ?
O4 Ni2 N8 C47 -105.2(3) . . . . ?
N7 Ni2 N8 C47 85.6(3) . . . . ?
N6 Ni2 N8 C47 -40.8(6) . . . . ?
N5 Ni2 N8 C47 3.6(3) . . . . ?
O5 Ni2 N8 C48 34.2(4) . . . . ?
O4 Ni2 N8 C48 110.1(4) . . . . ?
N7 Ni2 N8 C48 -59.2(4) . . . . ?
N6 Ni2 N8 C48 174.4(4) . . . . ?
N5 Ni2 N8 C48 -141.2(4) . . . . ?
C19 N1 C1 C2 98.7(5) . . . . ?
C10 N1 C1 C2 -134.0(4) . . . . ?
Ni1 N1 C1 C2 -18.1(5) . . . . ?
C3 N2 C2 C1 -173.9(4) . . . . ?
Ni1 N2 C2 C1 -51.0(4) . . . . ?
N1 C1 C2 N2 47.4(5) . . . . ?
C2 N2 C3 C4 -176.1(4) . . . . ?
Ni1 N2 C3 C4 64.6(4) . . . . ?
N2 C3 C4 C9 113.7(5) . . . . ?
N2 C3 C4 C5 -61.7(5) . . . . ?
Ni1 O1 C5 C6 -121.0(4) . . . . ?
Er1 O1 C5 C6 28.5(6) . . . . ?
Ni1 O1 C5 C4 56.8(4) . . . . ?
Er1 O1 C5 C4 -153.7(3) . . . . ?
C9 C4 C5 O1 177.8(4) . . . . ?
C3 C4 C5 O1 -6.7(6) . . . . ?
C9 C4 C5 C6 -4.4(6) . . . . ?
C3 C4 C5 C6 171.1(4) . . . . ?
O1 C5 C6 C7 -178.2(4) . . . . ?
C4 C5 C6 C7 4.0(7) . . . . ?
C5 C6 C7 C8 -0.4(7) . . . . ?
C6 C7 C8 C9 -2.6(8) . . . . ?
C7 C8 C9 C4 2.2(8) . . . . ?
C5 C4 C9 C8 1.4(7) . . . . ?
C3 C4 C9 C8 -174.0(4) . . . . ?
C19 N1 C10 C11 -156.9(4) . . . . ?
C1 N1 C10 C11 75.8(5) . . . . ?
Ni1 N1 C10 C11 -41.6(4) . . . . ?
C12 N3 C11 C10 93.6(4) . . . . ?
Ni1 N3 C11 C10 -32.0(4) . . . . ?
N1 C10 C11 N3 51.1(5) . . . . ?
C11 N3 C12 C13 -61.6(5) . . . . ?
Ni1 N3 C12 C13 60.9(4) . . . . ?
N3 C12 C13 C18 113.9(5) . . . . ?
N3 C12 C13 C14 -62.9(5) . . . . ?
Ni1 O2 C14 C15 -125.9(4) . . . . ?
Er1 O2 C14 C15 96.2(4) . . . . ?
Ni1 O2 C14 C13 51.3(5) . . . . ?
Er1 O2 C14 C13 -86.6(4) . . . . ?
C18 C13 C14 O2 -177.0(4) . . . . ?
C12 C13 C14 O2 -0.1(6) . . . . ?
C18 C13 C14 C15 0.4(6) . . . . ?
C12 C13 C14 C15 177.3(4) . . . . ?
O2 C14 C15 C16 176.8(4) . . . . ?
C13 C14 C15 C16 -0.4(6) . . . . ?
C14 C15 C16 C17 -0.1(7) . . . . ?
C15 C16 C17 C18 0.7(7) . . . . ?
C16 C17 C18 C13 -0.8(7) . . . . ?
C14 C13 C18 C17 0.3(7) . . . . ?
C12 C13 C18 C17 -176.6(4) . . . . ?
C10 N1 C19 C20 166.8(4) . . . . ?
C1 N1 C19 C20 -66.2(5) . . . . ?
Ni1 N1 C19 C20 51.8(4) . . . . ?
C21 N4 C20 C19 168.2(4) . . . . ?
Ni1 N4 C20 C19 23.2(4) . . . . ?
N1 C19 C20 N4 -50.3(5) . . . . ?
C20 N4 C21 C22 86.5(4) . . . . ?
Ni1 N4 C21 C22 -134.2(3) . . . . ?
N4 C21 C22 C27 -119.9(5) . . . . ?
N4 C21 C22 C23 62.7(5) . . . . ?
Er1 O3 C23 C24 -103(14) . . . . ?
Er1 O3 C23 C22 76(14) . . . . ?
C27 C22 C23 O3 -178.0(4) . . . . ?
C21 C22 C23 O3 -0.5(6) . . . . ?
C27 C22 C23 C24 1.6(7) . . . . ?
C21 C22 C23 C24 179.1(4) . . . . ?
O3 C23 C24 C25 178.6(5) . . . . ?
C22 C23 C24 C25 -1.0(7) . . . . ?
C23 C24 C25 C26 -0.1(9) . . . . ?
C24 C25 C26 C27 0.6(9) . . . . ?
C25 C26 C27 C22 0.1(9) . . . . ?
C23 C22 C27 C26 -1.2(8) . . . . ?
C21 C22 C27 C26 -178.6(5) . . . . ?
C37 N5 C28 C29 76.9(5) . . . . ?
C46 N5 C28 C29 -156.2(4) . . . . ?
Ni2 N5 C28 C29 -40.6(5) . . . . ?
C30 N6 C29 C28 93.8(5) . . . . ?
Ni2 N6 C29 C28 -33.0(5) . . . . ?
N5 C28 C29 N6 50.6(6) . . . . ?
C29 N6 C30 C31 -64.7(5) . . . . ?
Ni2 N6 C30 C31 59.3(4) . . . . ?
N6 C30 C31 C36 115.1(5) . . . . ?
N6 C30 C31 C32 -62.4(6) . . . . ?
Ni2 O4 C32 C33 -124.0(4) . . . . ?
Er1 O4 C32 C33 91.8(5) . . . . ?
Ni2 O4 C32 C31 55.2(5) . . . . ?
Er1 O4 C32 C31 -89.0(5) . . . . ?
C36 C31 C32 O4 -179.1(5) . . . . ?
C30 C31 C32 O4 -1.6(7) . . . . ?
C36 C31 C32 C33 0.2(7) . . . . ?
C30 C31 C32 C33 177.7(4) . . . . ?
O4 C32 C33 C34 179.0(4) . . . . ?
C31 C32 C33 C34 -0.3(7) . . . . ?
C32 C33 C34 C35 0.5(8) . . . . ?
C33 C34 C35 C36 -0.7(9) . . . . ?
C32 C31 C36 C35 -0.3(8) . . . . ?
C30 C31 C36 C35 -177.7(5) . . . . ?
C34 C35 C36 C31 0.6(9) . . . . ?
C28 N5 C37 C38 -136.6(4) . . . . ?
C46 N5 C37 C38 97.8(5) . . . . ?
Ni2 N5 C37 C38 -19.3(5) . . . . ?
C39 N7 C38 C37 -171.2(4) . . . . ?
Ni2 N7 C38 C37 -49.8(4) . . . . ?
N5 C37 C38 N7 47.4(6) . . . . ?
C38 N7 C39 C40 -173.9(4) . . . . ?
Ni2 N7 C39 C40 67.9(4) . . . . ?
N7 C39 C40 C45 116.2(5) . . . . ?
N7 C39 C40 C41 -61.3(5) . . . . ?
Ni2 O5 C41 C42 -124.9(3) . . . . ?
Er1 O5 C41 C42 34.6(6) . . . . ?
Ni2 O5 C41 C40 52.9(5) . . . . ?
Er1 O5 C41 C40 -147.7(3) . . . . ?
C45 C40 C41 O5 176.4(4) . . . . ?
C39 C40 C41 O5 -6.0(6) . . . . ?
C45 C40 C41 C42 -5.8(6) . . . . ?
C39 C40 C41 C42 171.8(4) . . . . ?
O5 C41 C42 C43 -175.7(4) . . . . ?
C40 C41 C42 C43 6.5(6) . . . . ?
C41 C42 C43 C44 -3.0(7) . . . . ?
C42 C43 C44 C45 -1.3(8) . . . . ?
C43 C44 C45 C40 1.9(8) . . . . ?
C41 C40 C45 C44 1.6(7) . . . . ?
C39 C40 C45 C44 -175.8(5) . . . . ?
C28 N5 C46 C47 166.3(4) . . . . ?
C37 N5 C46 C47 -67.2(5) . . . . ?
Ni2 N5 C46 C47 50.4(4) . . . . ?
C48 N8 C47 C46 173.6(4) . . . . ?
Ni2 N8 C47 C46 22.4(5) . . . . ?
N5 C46 C47 N8 -48.8(5) . . . . ?
C47 N8 C48 C49 83.8(5) . . . . ?
Ni2 N8 C48 C49 -131.9(3) . . . . ?
N8 C48 C49 C54 -109.8(5) . . . . ?
N8 C48 C49 C50 66.4(5) . . . . ?
Er1 O6 C50 C51 75.0(16) . . . . ?
Er1 O6 C50 C49 -105.2(15) . . . . ?
C54 C49 C50 O6 -180.0(4) . . . . ?
C48 C49 C50 O6 3.7(6) . . . . ?
C54 C49 C50 C51 -0.2(7) . . . . ?
C48 C49 C50 C51 -176.6(4) . . . . ?
O6 C50 C51 C52 -179.1(4) . . . . ?
C49 C50 C51 C52 1.2(7) . . . . ?
C50 C51 C52 C53 -1.6(8) . . . . ?
C51 C52 C53 C54 1.1(8) . . . . ?
C52 C53 C54 C49 0.0(8) . . . . ?
C50 C49 C54 C53 -0.4(7) . . . . ?
C48 C49 C54 C53 175.8(5) . . . . ?
